data_4310494
loop_
_publ_author_name
'Dilovan S. Cati'
'Joan Ribas'
'Jordi Ribas-Ari\~no'
'Helen Stoeckli-Evans'

_publ_section_title
;
 Self-Assembly of CuII and NiII [2 x 2] Grid Complexes and a Binuclear
 CuII Complex with a New Semiflexible Substituted Pyrazine Ligand:
 Multiple Anion Encapsulation and Magnetic Properties
;
_journal_name_full 'Inorganic Chemistry'
_journal_page_first 1021
_journal_page_last 1030
_journal_paper_doi 10.1021/ic030174s
_journal_volume 43
_journal_year 2004
_chemical_formula_sum 'C18 H19 Cl3 Cu2 N6 O4'
_chemical_formula_weight 616.82
_space_group_IT_number 14
_symmetry_cell_setting monoclinic
_symmetry_space_group_name_Hall '-P 2yab'
_symmetry_space_group_name_H-M 'P 1 21/a 1'
_atom_sites_solution_hydrogens geom
_atom_sites_solution_primary direct
_atom_sites_solution_secondary difmap
_audit_creation_method SHELXL-97
_cell_angle_alpha 90.00
_cell_angle_beta 107.894(10)
_cell_angle_gamma 90.00
_cell_formula_units_Z 4
_cell_length_a 8.6859(7)
_cell_length_b 28.060(2)
_cell_length_c 9.5334(9)
_cell_measurement_reflns_used 2987
_cell_measurement_temperature 153(2)
_cell_measurement_theta_max 25.96
_cell_measurement_theta_min 2.24
_cell_volume 2211.1(3)
_computing_cell_refinement 'CELL (Stoe IPDS Software, 2000)'
_computing_data_collection 'EXPOSE (Stoe IPDS Software, 2000)'
_computing_data_reduction 'INTEGRATE (Stoe IPDS Software, 2000)'
_computing_molecular_graphics 'PLATON99 (Spek, 1990)'
_computing_publication_material 'SHELXL-97 (Sheldrick, 1997)'
_computing_structure_refinement 'SHELXL-97 (Sheldrick, 1997)'
_computing_structure_solution 'SHELXS-97 (Sheldrick, 1990)'
_diffrn_ambient_temperature 153(2)
_diffrn_detector_area_resol_mean 0.81\%A
_diffrn_measurement_device_type 'STOE IPDS'
_diffrn_measurement_method 'phi oscillation'
_diffrn_radiation_monochromator graphite
_diffrn_radiation_source 'fine-focus sealed tube'
_diffrn_radiation_type MoK\a
_diffrn_radiation_wavelength 0.71073
_diffrn_reflns_av_R_equivalents 0.2200
_diffrn_reflns_av_sigmaI/netI 0.3758
_diffrn_reflns_limit_h_max 10
_diffrn_reflns_limit_h_min -10
_diffrn_reflns_limit_k_max 34
_diffrn_reflns_limit_k_min -34
_diffrn_reflns_limit_l_max 11
_diffrn_reflns_limit_l_min -11
_diffrn_reflns_number 16978
_diffrn_reflns_theta_max 25.96
_diffrn_reflns_theta_min 2.24
_diffrn_standards_decay_% 0
_diffrn_standards_interval_time 0
_diffrn_standards_number 0
_exptl_absorpt_coefficient_mu 2.326
_exptl_absorpt_correction_T_max 0.869
_exptl_absorpt_correction_T_min 0.569
_exptl_absorpt_correction_type empirical_DIFABS
_exptl_absorpt_process_details 'DIFABS (PLATON, Spek 1990)'
_exptl_crystal_colour green
_exptl_crystal_density_diffrn 1.853
_exptl_crystal_density_meas ?
_exptl_crystal_density_method 'not measured'
_exptl_crystal_description block
_exptl_crystal_F_000 1240
_exptl_crystal_size_max 0.08
_exptl_crystal_size_mid 0.08
_exptl_crystal_size_min 0.05
_refine_ls_extinction_method none
_refine_ls_goodness_of_fit_ref 0.503
_refine_ls_hydrogen_treatment mixed
_refine_ls_matrix_type full
_refine_ls_number_parameters 318
_refine_ls_number_reflns 4257
_refine_ls_number_restraints 0
_refine_ls_restrained_S_all 0.503
_refine_ls_R_factor_all 0.1620
_refine_ls_R_factor_gt 0.0358
_refine_ls_shift/su_max 0.040
_refine_ls_shift/su_mean 0.002
_refine_ls_structure_factor_coef Fsqd
_refine_ls_weighting_details 'calc w=1/[\s^2^(Fo^2^)+(0.0001P)^2^] where P=(Fo^2^+2Fc^2^)/3'
_refine_ls_weighting_scheme calc
_refine_ls_wR_factor_gt 0.0506
_refine_ls_wR_factor_ref 0.0808
_reflns_number_gt 1408
_reflns_number_total 4257
_reflns_threshold_expression I>2sigma(I)
_cod_data_source_file ic030174s_si2_2.cif
_cod_data_source_block cpd1
_cod_depositor_comments
;
The following automatic conversions were performed:

'_exptl_crystal_density_meas' value 'none' was changed to '?' - the
value is perceived as not measured.

Automatic conversion script
Id: cif_fix_values 3008 2015-01-20 13:52:24Z robertas 

The following automatic conversions were performed:

data name '_atom_site_symetry_multiplicity' was replaced with
'_atom_site_symmetry_multiplicity' as specified in the replacement
file 'data/replacement-values/replacement_tags.lst'.

Automatic conversion script
Id: cif_correct_tags 9268 2022-04-12 08:56:07Z antanas 
;
_cod_original_cell_volume 2211.2(3)
_cod_original_sg_symbol_H-M 'P 21/a'
_cod_database_code 4310494

loop_
_symmetry_equiv_pos_as_xyz
'x, y, z'
'-x+1/2, y+1/2, -z'
'-x, -y, -z'
'x-1/2, -y-1/2, z'

loop_
_atom_site_label
_atom_site_type_symbol
_atom_site_fract_x
_atom_site_fract_y
_atom_site_fract_z
_atom_site_U_iso_or_equiv
_atom_site_adp_type
_atom_site_occupancy
_atom_site_symmetry_multiplicity
_atom_site_calc_flag
_atom_site_refinement_flags
_atom_site_disorder_assembly
_atom_site_disorder_group
Cu1 Cu -0.41086(11) 0.15348(3) 0.74850(10) 0.0204(2) Uani 1 1 d . . .
Cu2 Cu 0.14446(11) 0.14247(3) 0.37194(10) 0.0192(2) Uani 1 1 d . . .
Cl1 Cl -0.3667(2) 0.22490(6) 0.8564(2) 0.0238(5) Uani 1 1 d . . .
Cl2 Cl -0.2277(2) 0.09622(7) 0.9617(2) 0.0277(5) Uani 1 1 d . . .
Cl3 Cl 0.3075(2) 0.20368(6) 0.4658(2) 0.0259(5) Uani 1 1 d . . .
O1W O -0.0213(8) 0.1766(2) 0.1689(7) 0.0294(16) Uani 1 1 d . . .
H1WA H -0.112(12) 0.155(3) 0.087(10) 0.07(3) Uiso 1 1 d . . .
H1WB H -0.079(17) 0.186(5) 0.188(17) 0.13(7) Uiso 1 1 d . . .
N1 N -0.6161(7) 0.13492(19) 0.7899(6) 0.0190(15) Uani 1 1 d . . .
N2 N -0.4576(7) 0.0965(2) 0.6303(6) 0.0177(14) Uani 1 1 d . . .
N3 N -0.2421(7) 0.15785(19) 0.6366(6) 0.0154(14) Uani 1 1 d . . .
N4 N -0.0147(6) 0.15226(19) 0.4915(6) 0.0143(13) Uani 1 1 d . . .
N5 N 0.0413(7) 0.08143(19) 0.3499(7) 0.0179(14) Uani 1 1 d . . .
N6 N 0.2854(7) 0.1086(2) 0.2712(6) 0.0168(14) Uani 1 1 d . . .
O1 O -0.3647(6) 0.04036(15) 0.5034(5) 0.0223(12) Uani 1 1 d . . .
H2O H -0.222(8) 0.037(2) 0.416(8) 0.00(2) Uiso 1 1 d . . .
O2 O -0.1599(7) 0.03503(18) 0.3806(7) 0.0255(15) Uani 1 1 d . . .
C1 C -0.6942(8) 0.1603(2) 0.8653(8) 0.0194(19) Uani 1 1 d . . .
H1 H -0.6539 0.1910 0.9009 0.023 Uiso 1 1 calc R . .
C2 C -0.8316(8) 0.1437(3) 0.8933(8) 0.0216(17) Uani 1 1 d . . .
H2 H -0.8866 0.1628 0.9449 0.026 Uiso 1 1 calc R . .
C3 C -0.8879(9) 0.0981(3) 0.8443(9) 0.0247(19) Uani 1 1 d . . .
H3 H -0.9799 0.0851 0.8643 0.030 Uiso 1 1 calc R . .
C4 C -0.8064(9) 0.0728(2) 0.7663(9) 0.0219(19) Uani 1 1 d . . .
H4 H -0.8435 0.0419 0.7309 0.026 Uiso 1 1 calc R . .
C5 C -0.6716(8) 0.0913(2) 0.7382(7) 0.0159(17) Uani 1 1 d . . .
C6 C -0.5821(9) 0.0653(2) 0.6502(8) 0.0186(18) Uani 1 1 d . . .
H6A H -0.5326 0.0359 0.7026 0.022 Uiso 1 1 calc R . .
H6B H -0.6577 0.0561 0.5532 0.022 Uiso 1 1 calc R . .
C7 C -0.3611(9) 0.0824(2) 0.5612(8) 0.0195(19) Uani 1 1 d . . .
C8 C -0.2336(9) 0.1183(2) 0.5578(8) 0.0137(17) Uani 1 1 d . . .
C9 C -0.1165(9) 0.1153(2) 0.4857(8) 0.0141(17) Uani 1 1 d . . .
C10 C -0.0799(9) 0.0739(2) 0.3982(8) 0.0149(17) Uani 1 1 d . . .
C11 C 0.0886(9) 0.0458(2) 0.2600(8) 0.0169(17) Uani 1 1 d . . .
H11A H -0.0004 0.0405 0.1673 0.020 Uiso 1 1 calc R . .
H11B H 0.1128 0.0152 0.3139 0.020 Uiso 1 1 calc R . .
C12 C 0.2368(9) 0.0638(2) 0.2261(8) 0.0189(18) Uani 1 1 d . . .
C13 C 0.3203(9) 0.0368(2) 0.1519(8) 0.0215(19) Uani 1 1 d . . .
H13 H 0.2852 0.0056 0.1185 0.026 Uiso 1 1 calc R . .
C14 C 0.4563(9) 0.0564(3) 0.1272(8) 0.026(2) Uani 1 1 d . . .
H14 H 0.5172 0.0379 0.0795 0.031 Uiso 1 1 calc R . .
C15 C 0.5037(9) 0.1017(3) 0.1708(8) 0.025(2) Uani 1 1 d . . .
H15 H 0.5952 0.1155 0.1517 0.030 Uiso 1 1 calc R . .
C16 C 0.4153(9) 0.1271(2) 0.2433(8) 0.0211(18) Uani 1 1 d . . .
H16 H 0.4475 0.1587 0.2746 0.025 Uiso 1 1 calc R . .
C17 C -0.0257(9) 0.1906(2) 0.5663(8) 0.0191(18) Uani 1 1 d . . .
H17 H 0.0452 0.2167 0.5698 0.023 Uiso 1 1 calc R . .
C18 C -0.1428(9) 0.1935(2) 0.6422(9) 0.0216(18) Uani 1 1 d . . .
H18 H -0.1492 0.2212 0.6971 0.026 Uiso 1 1 calc R . .
O2W O -0.3011(9) 0.2148(2) 0.2123(9) 0.049(2) Uani 1 1 d . . .
H2WA H -0.355(12) 0.219(3) 0.111(12) 0.08(4) Uiso 1 1 d . . .
H2WB H -0.278(10) 0.241(3) 0.252(10) 0.05(3) Uiso 1 1 d . . .

loop_
_atom_site_aniso_label
_atom_site_aniso_U_11
_atom_site_aniso_U_22
_atom_site_aniso_U_33
_atom_site_aniso_U_23
_atom_site_aniso_U_13
_atom_site_aniso_U_12
Cu1 0.0204(5) 0.0186(5) 0.0234(6) -0.0032(4) 0.0088(5) -0.0012(4)
Cu2 0.0198(5) 0.0191(5) 0.0201(5) -0.0010(4) 0.0082(5) -0.0009(4)
Cl1 0.0270(11) 0.0180(9) 0.0274(12) -0.0037(9) 0.0099(9) -0.0002(9)
Cl2 0.0219(11) 0.0344(11) 0.0264(12) 0.0015(9) 0.0068(10) 0.0044(9)
Cl3 0.0273(12) 0.0226(10) 0.0295(12) -0.0037(9) 0.0113(10) -0.0058(8)
O1W 0.028(4) 0.036(3) 0.018(3) 0.001(3) -0.003(3) 0.004(3)
N1 0.017(3) 0.022(3) 0.019(4) 0.002(3) 0.006(3) 0.003(3)
N2 0.011(3) 0.025(3) 0.017(4) 0.002(3) 0.003(3) -0.001(3)
N3 0.014(3) 0.015(3) 0.015(3) -0.002(3) 0.001(3) 0.001(3)
N4 0.014(3) 0.012(3) 0.016(3) 0.002(3) 0.003(3) -0.003(3)
N5 0.015(3) 0.024(3) 0.018(4) -0.002(3) 0.009(3) 0.003(3)
N6 0.009(3) 0.025(3) 0.014(4) -0.003(3) 0.000(3) 0.002(3)
O1 0.025(3) 0.017(3) 0.026(3) -0.006(2) 0.009(3) -0.004(2)
O2 0.026(3) 0.023(3) 0.037(4) -0.003(3) 0.023(3) -0.003(3)
C1 0.017(4) 0.016(4) 0.020(4) 0.001(3) -0.003(4) 0.003(3)
C2 0.020(4) 0.029(4) 0.020(4) 0.013(4) 0.012(4) 0.013(4)
C3 0.012(4) 0.031(4) 0.029(5) 0.008(4) 0.005(4) 0.003(4)
C4 0.018(4) 0.021(4) 0.027(5) 0.004(4) 0.007(4) -0.005(3)
C5 0.022(4) 0.018(4) 0.006(4) 0.005(3) 0.002(3) 0.000(3)
C6 0.027(5) 0.019(4) 0.011(4) 0.009(3) 0.009(4) 0.008(3)
C7 0.019(4) 0.019(4) 0.015(4) 0.004(3) -0.003(4) -0.007(3)
C8 0.014(4) 0.009(3) 0.019(4) 0.001(3) 0.007(4) -0.001(3)
C9 0.013(4) 0.012(4) 0.013(4) -0.003(3) -0.002(4) 0.003(3)
C10 0.020(4) 0.017(4) 0.006(4) 0.004(3) 0.001(4) 0.000(3)
C11 0.012(4) 0.024(4) 0.017(4) 0.003(3) 0.008(3) 0.004(3)
C12 0.012(4) 0.028(4) 0.015(4) 0.010(3) 0.002(4) 0.003(3)
C13 0.021(5) 0.020(4) 0.027(5) -0.001(3) 0.010(4) 0.005(3)
C14 0.023(5) 0.037(5) 0.021(5) 0.009(4) 0.011(4) 0.017(4)
C15 0.018(5) 0.030(5) 0.026(5) 0.003(4) 0.008(4) 0.004(4)
C16 0.018(4) 0.030(4) 0.013(4) 0.005(4) 0.003(4) 0.002(4)
C17 0.016(4) 0.014(4) 0.023(5) 0.003(3) 0.000(4) -0.002(3)
C18 0.021(4) 0.018(4) 0.029(5) -0.006(4) 0.011(4) -0.002(4)
O2W 0.059(5) 0.049(5) 0.036(5) -0.012(4) 0.010(4) 0.004(4)

loop_
_atom_type_symbol
_atom_type_description
_atom_type_scat_dispersion_real
_atom_type_scat_dispersion_imag
_atom_type_scat_source
C C 0.0033 0.0016 'International Tables Vol C Tables 4.2.6.8 and 6.1.1.4'
H H 0.0000 0.0000 'International Tables Vol C Tables 4.2.6.8 and 6.1.1.4'
N N 0.0061 0.0033 'International Tables Vol C Tables 4.2.6.8 and 6.1.1.4'
O O 0.0106 0.0060 'International Tables Vol C Tables 4.2.6.8 and 6.1.1.4'
Cl Cl 0.1484 0.1585 'International Tables Vol C Tables 4.2.6.8 and 6.1.1.4'
Cu Cu 0.3201 1.2651 'International Tables Vol C Tables 4.2.6.8 and 6.1.1.4'

loop_
_geom_angle_atom_site_label_1
_geom_angle_atom_site_label_2
_geom_angle_atom_site_label_3
_geom_angle
_geom_angle_site_symmetry_1
_geom_angle_site_symmetry_3
_geom_angle_publ_flag
N2 Cu1 N1 81.9(3) . . ?
N2 Cu1 N3 78.6(2) . . ?
N1 Cu1 N3 158.5(2) . . ?
N2 Cu1 Cl1 172.19(18) . . ?
N1 Cu1 Cl1 100.35(18) . . ?
N3 Cu1 Cl1 97.81(16) . . ?
N2 Cu1 Cl2 85.15(17) . . ?
N1 Cu1 Cl2 92.94(16) . . ?
N3 Cu1 Cl2 94.40(16) . . ?
Cl1 Cu1 Cl2 102.12(7) . . ?
N5 Cu2 N6 81.8(3) . . ?
N5 Cu2 N4 79.0(2) . . ?
N6 Cu2 N4 159.4(2) . . ?
N5 Cu2 Cl3 161.96(18) . . ?
N6 Cu2 Cl3 98.67(17) . . ?
N4 Cu2 Cl3 97.27(16) . . ?
N5 Cu2 O1W 97.6(2) . . ?
N6 Cu2 O1W 96.5(3) . . ?
N4 Cu2 O1W 93.4(3) . . ?
Cl3 Cu2 O1W 100.20(17) . . ?
Cu2 O1W H1WA 120(4) . . ?
Cu2 O1W H1WB 106(10) . . ?
H1WA O1W H1WB 88(10) . . ?
C1 N1 C5 119.8(6) . . ?
C1 N1 Cu1 126.5(5) . . ?
C5 N1 Cu1 113.7(5) . . ?
C7 N2 C6 121.1(6) . . ?
C7 N2 Cu1 120.3(5) . . ?
C6 N2 Cu1 117.1(5) . . ?
C18 N3 C8 120.0(7) . . ?
C18 N3 Cu1 125.9(5) . . ?
C8 N3 Cu1 114.0(4) . . ?
C17 N4 C9 119.8(6) . . ?
C17 N4 Cu2 125.7(5) . . ?
C9 N4 Cu2 114.6(4) . . ?
C10 N5 C11 120.4(6) . . ?
C10 N5 Cu2 120.8(5) . . ?
C11 N5 Cu2 118.2(5) . . ?
C16 N6 C12 119.7(6) . . ?
C16 N6 Cu2 125.8(5) . . ?
C12 N6 Cu2 114.5(5) . . ?
C7 O1 H2O 110(2) . . ?
C10 O2 H2O 110(5) . . ?
N1 C1 C2 122.3(7) . . ?
N1 C1 H1 118.9 . . ?
C2 C1 H1 118.9 . . ?
C1 C2 C3 118.7(7) . . ?
C1 C2 H2 120.7 . . ?
C3 C2 H2 120.7 . . ?
C4 C3 C2 118.0(7) . . ?
C4 C3 H3 121.0 . . ?
C2 C3 H3 121.0 . . ?
C3 C4 C5 121.4(7) . . ?
C3 C4 H4 119.3 . . ?
C5 C4 H4 119.3 . . ?
N1 C5 C4 119.9(7) . . ?
N1 C5 C6 117.2(6) . . ?
C4 C5 C6 122.9(6) . . ?
N2 C6 C5 108.4(6) . . ?
N2 C6 H6A 110.0 . . ?
C5 C6 H6A 110.0 . . ?
N2 C6 H6B 110.0 . . ?
C5 C6 H6B 110.0 . . ?
H6A C6 H6B 108.4 . . ?
N2 C7 O1 124.4(7) . . ?
N2 C7 C8 114.1(6) . . ?
O1 C7 C8 121.4(7) . . ?
N3 C8 C9 119.7(6) . . ?
N3 C8 C7 111.8(7) . . ?
C9 C8 C7 128.5(6) . . ?
N4 C9 C8 119.9(6) . . ?
N4 C9 C10 111.4(6) . . ?
C8 C9 C10 128.7(6) . . ?
N5 C10 O2 124.3(7) . . ?
N5 C10 C9 113.7(6) . . ?
O2 C10 C9 121.9(7) . . ?
N5 C11 C12 108.1(6) . . ?
N5 C11 H11A 110.1 . . ?
C12 C11 H11A 110.1 . . ?
N5 C11 H11B 110.1 . . ?
C12 C11 H11B 110.1 . . ?
H11A C11 H11B 108.4 . . ?
N6 C12 C13 120.6(7) . . ?
N6 C12 C11 116.5(6) . . ?
C13 C12 C11 122.9(6) . . ?
C12 C13 C14 118.6(7) . . ?
C12 C13 H13 120.7 . . ?
C14 C13 H13 120.7 . . ?
C15 C14 C13 120.8(7) . . ?
C15 C14 H14 119.6 . . ?
C13 C14 H14 119.6 . . ?
C14 C15 C16 118.2(7) . . ?
C14 C15 H15 120.9 . . ?
C16 C15 H15 120.9 . . ?
N6 C16 C15 122.2(7) . . ?
N6 C16 H16 118.9 . . ?
C15 C16 H16 118.9 . . ?
N4 C17 C18 120.4(6) . . ?
N4 C17 H17 119.8 . . ?
C18 C17 H17 119.8 . . ?
N3 C18 C17 120.1(7) . . ?
N3 C18 H18 119.9 . . ?
C17 C18 H18 119.9 . . ?
H2WA O2W H2WB 110(9) . . ?

loop_
_geom_bond_atom_site_label_1
_geom_bond_atom_site_label_2
_geom_bond_distance
_geom_bond_site_symmetry_2
_geom_bond_publ_flag
Cu1 N2 1.927(6) . ?
Cu1 N1 2.010(6) . ?
Cu1 N3 2.065(6) . ?
Cu1 Cl1 2.2313(19) . ?
Cu1 Cl2 2.694(2) . ?
Cu2 N5 1.914(6) . ?
Cu2 N6 2.012(6) . ?
Cu2 N4 2.062(6) . ?
Cu2 Cl3 2.2309(19) . ?
Cu2 O1W 2.242(6) . ?
O1W H1WA 1.11(10) . ?
O1W H1WB 0.63(14) . ?
N1 C1 1.336(9) . ?
N1 C5 1.352(8) . ?
N2 C7 1.277(9) . ?
N2 C6 1.449(9) . ?
N3 C18 1.310(8) . ?
N3 C8 1.354(8) . ?
N4 C17 1.311(8) . ?
N4 C9 1.354(8) . ?
N5 C10 1.290(8) . ?
N5 C11 1.456(9) . ?
N6 C16 1.340(9) . ?
N6 C12 1.355(8) . ?
O1 C7 1.299(8) . ?
O1 H2O 1.69(7) . ?
O2 C10 1.277(8) . ?
O2 H2O 0.73(7) . ?
C1 C2 1.382(10) . ?
C1 H1 0.9500 . ?
C2 C3 1.396(10) . ?
C2 H2 0.9500 . ?
C3 C4 1.372(10) . ?
C3 H3 0.9500 . ?
C4 C5 1.380(10) . ?
C4 H4 0.9500 . ?
C5 C6 1.497(10) . ?
C6 H6A 0.9900 . ?
C6 H6B 0.9900 . ?
C7 C8 1.504(9) . ?
C8 C9 1.395(10) . ?
C9 C10 1.518(9) . ?
C11 C12 1.507(10) . ?
C11 H11A 0.9900 . ?
C11 H11B 0.9900 . ?
C12 C13 1.383(10) . ?
C13 C14 1.387(10) . ?
C13 H13 0.9500 . ?
C14 C15 1.362(10) . ?
C14 H14 0.9500 . ?
C15 C16 1.379(10) . ?
C15 H15 0.9500 . ?
C16 H16 0.9500 . ?
C17 C18 1.420(10) . ?
C17 H17 0.9500 . ?
C18 H18 0.9500 . ?
O2W H2WA 0.94(11) . ?
O2W H2WB 0.81(9) . ?
